data_8105088
loop_
_publ_author_name
'Tan, Yee Seng'
'Tiekink, Edward R.T.'

_publ_section_title
;
 Crystal structure of catena-[(bis(O,O&#x2032;-diethyl
 dithiophosphato-S,S&#x2032;)-\m2-1,2-bis(3-pyridylmethylene)hydrazine-N,N&#x2032;)zinc(II)],
 {C20H30N4O4P2S4Zn}n
;
_journal_issue 2
_journal_name_full 'Zeitschrift f\"ur Kristallographie - New Crystal Structures'
_journal_page_first 297
_journal_page_last 299
_journal_paper_doi 10.1515/ncrs-2019-0621
_journal_volume 235
_journal_year 2020
_chemical_formula_moiety 'C20 H30 N4 O4 P2 S4 Zn'
_chemical_formula_sum 'C20 H30 N4 O4 P2 S4 Zn'
_chemical_formula_weight 646.03
_space_group_crystal_system triclinic
_space_group_IT_number 2
_space_group_name_Hall '-P 1'
_space_group_name_H-M_alt 'P -1'
_atom_sites_solution_hydrogens geom
_atom_sites_solution_primary direct
_atom_sites_solution_secondary difmap
_cell_angle_alpha 80.4780(10)
_cell_angle_beta 80.6790(10)
_cell_angle_gamma 76.1120(10)
_cell_formula_units_Z 2
_cell_length_a 8.01840(10)
_cell_length_b 8.43260(10)
_cell_length_c 23.5086(2)
_cell_measurement_reflns_used 19856
_cell_measurement_temperature 100(2)
_cell_measurement_theta_max 75.6870
_cell_measurement_theta_min 5.4330
_cell_volume 1509.37(3)
_computing_cell_refinement 'CrysAlisPro [1]'
_computing_data_collection 'CrysAlisPro [1]'
_computing_data_reduction 'CrysAlisPro [1]'
_computing_molecular_graphics 'ORTEP-3 for Windows [4]'
_computing_publication_material 'SHELXL-2014/7 [3]'
_computing_structure_refinement 'SHELXL-2014/7 [3]'
_computing_structure_solution 'SHELXT 2014/5 [2]'
_diffrn_ambient_temperature 100(2)
_diffrn_detector_area_resol_mean 5.2558
_diffrn_measured_fraction_theta_full 1.000
_diffrn_measured_fraction_theta_max 1.000
_diffrn_measurement_device_type 'XtaLAB Synergy, Dualflex, AtlasS2'
_diffrn_measurement_method '\w scans'
_diffrn_radiation_type CuK\a
_diffrn_radiation_wavelength 1.54184
_diffrn_reflns_av_R_equivalents 0.0349
_diffrn_reflns_av_unetI/netI 0.0208
_diffrn_reflns_Laue_measured_fraction_full 1.000
_diffrn_reflns_Laue_measured_fraction_max 1.000
_diffrn_reflns_limit_h_max 9
_diffrn_reflns_limit_h_min -9
_diffrn_reflns_limit_k_max 9
_diffrn_reflns_limit_k_min -10
_diffrn_reflns_limit_l_max 28
_diffrn_reflns_limit_l_min -26
_diffrn_reflns_number 32995
_diffrn_reflns_point_group_measured_fraction_full 1.000
_diffrn_reflns_point_group_measured_fraction_max 1.000
_diffrn_reflns_theta_full 67.066
_diffrn_reflns_theta_max 67.066
_diffrn_reflns_theta_min 3.845
_diffrn_source 'micro-focus sealed X-ray tube'
_exptl_absorpt_coefficient_mu 4.990
_exptl_absorpt_correction_T_max 1.000
_exptl_absorpt_correction_T_min 0.490
_exptl_absorpt_correction_type gaussian
_exptl_absorpt_process_details 'CrysAlisPro [1]'
_exptl_crystal_colour colourless
_exptl_crystal_density_diffrn 1.421
_exptl_crystal_description prism
_exptl_crystal_F_000 668
_exptl_crystal_size_max 0.161
_exptl_crystal_size_mid 0.117
_exptl_crystal_size_min 0.054
_refine_diff_density_max 1.626
_refine_diff_density_min -1.243
_refine_diff_density_rms 0.084
_refine_ls_extinction_coef .
_refine_ls_extinction_method none
_refine_ls_goodness_of_fit_ref 1.006
_refine_ls_hydrogen_treatment constr
_refine_ls_matrix_type full
_refine_ls_number_parameters 320
_refine_ls_number_reflns 5385
_refine_ls_number_restraints 0
_refine_ls_restrained_S_all 1.006
_refine_ls_R_factor_all 0.0475
_refine_ls_R_factor_gt 0.0449
_refine_ls_shift/su_max 0.001
_refine_ls_shift/su_mean 0.000
_refine_ls_structure_factor_coef Fsqd
_refine_ls_weighting_details 'w=1/[\s^2^(Fo^2^)+(0.0586P)^2^+4.3708P] where P=(Fo^2^+2Fc^2^)/3'
_refine_ls_weighting_scheme calc
_refine_ls_wR_factor_gt 0.1158
_refine_ls_wR_factor_ref 0.1182
_reflns_Friedel_coverage 0.000
_reflns_Friedel_fraction_full .
_reflns_Friedel_fraction_max .
_reflns_number_gt 5075
_reflns_number_total 5385
_reflns_threshold_expression 'I > 2\s(I)'
_cod_data_source_file suppl_ncrs-2019-0621_suppl.cif
_cod_data_source_block shelx
_cod_database_code 8105088
_shelx_space_group_comment
;
The symmetry employed for this shelxl refinement is uniquely defined
by the following loop, which should always be used as a source of
symmetry information in preference to the above space-group names.
They are only intended as comments.
;
_shelx_estimated_absorpt_t_min 0.501
_shelx_estimated_absorpt_t_max 0.774

loop_
_space_group_symop_operation_xyz
'x, y, z'
'-x, -y, -z'

loop_
_atom_site_label
_atom_site_type_symbol
_atom_site_fract_x
_atom_site_fract_y
_atom_site_fract_z
_atom_site_U_iso_or_equiv
_atom_site_adp_type
_atom_site_occupancy
_atom_site_site_symmetry_order
_atom_site_calc_flag
_atom_site_refinement_flags_posn
_atom_site_refinement_flags_adp
_atom_site_refinement_flags_occupancy
_atom_site_disorder_assembly
_atom_site_disorder_group
Zn Zn 0.45517(5) 0.43245(5) 0.76591(2) 0.01869(13) Uani 1 1 d . . . . .
S1 S 0.21866(9) 0.60295(10) 0.80904(3) 0.02139(18) Uani 1 1 d . . . . .
S2 S 0.15525(12) 0.85492(11) 0.90853(4) 0.0330(2) Uani 1 1 d . . . . .
S3 S 0.43677(12) 0.18276(10) 0.74057(4) 0.0306(2) Uani 1 1 d . . . . .
S4 S 0.14699(14) 0.48242(14) 0.67405(5) 0.0457(3) Uani 1 1 d . . . . .
P1 P 0.31649(10) 0.68021(10) 0.87091(3) 0.02081(18) Uani 1 1 d . . . . .
P2 P 0.29908(13) 0.26753(12) 0.67376(4) 0.0332(2) Uani 1 1 d . . . . .
O1 O 0.4922(3) 0.7231(3) 0.83743(9) 0.0231(5) Uani 1 1 d . . . . .
O2 O 0.3956(3) 0.5288(3) 0.91661(9) 0.0239(5) Uani 1 1 d . . . . .
O3 O 0.2174(4) 0.1195(4) 0.66502(13) 0.0475(7) Uani 1 1 d . . . . .
O4 O 0.4450(4) 0.2507(3) 0.61834(11) 0.0403(6) Uani 1 1 d . . . . .
N1 N 0.5757(3) 0.5677(3) 0.69818(11) 0.0197(5) Uani 1 1 d . . . . .
N2 N 0.9449(3) 0.5566(3) 0.51762(11) 0.0230(6) Uani 1 1 d . . . . .
N3 N 0.6471(3) 0.3375(3) 0.81908(11) 0.0197(5) Uani 1 1 d . . . . .
N4 N 0.5137(4) 0.0488(3) 0.97312(11) 0.0236(6) Uani 1 1 d . . . . .
C1 C 0.6088(5) 0.7746(5) 0.86863(16) 0.0350(8) Uani 1 1 d . . . . .
H1A H 0.6611 0.6810 0.8963 0.042 Uiso 1 1 calc R U . . .
H1B H 0.5437 0.8648 0.8910 0.042 Uiso 1 1 calc R U . . .
C2 C 0.7471(5) 0.8323(4) 0.82569(17) 0.0312(8) Uani 1 1 d . . . . .
H2A H 0.8065 0.7446 0.8022 0.047 Uiso 1 1 calc R U . . .
H2B H 0.8306 0.8604 0.8463 0.047 Uiso 1 1 calc R U . . .
H2C H 0.6951 0.9299 0.8003 0.047 Uiso 1 1 calc R U . . .
C3 C 0.2988(5) 0.4738(5) 0.97098(14) 0.0292(7) Uani 1 1 d . . . . .
H3A H 0.2357 0.5708 0.9903 0.035 Uiso 1 1 calc R U . . .
H3B H 0.3807 0.4036 0.9970 0.035 Uiso 1 1 calc R U . . .
C4 C 0.1716(5) 0.3781(5) 0.96204(15) 0.0309(8) Uani 1 1 d . . . . .
H4A H 0.0837 0.4503 0.9394 0.046 Uiso 1 1 calc R U . . .
H4B H 0.1156 0.3363 0.9999 0.046 Uiso 1 1 calc R U . . .
H4C H 0.2326 0.2854 0.9410 0.046 Uiso 1 1 calc R U . . .
C5 C 0.0770(6) 0.0743(7) 0.7055(2) 0.0529(12) Uani 1 1 d . . . . .
H5A H -0.0086 0.1746 0.7157 0.064 Uiso 1 1 calc R U . . .
H5B H 0.1211 0.0120 0.7415 0.064 Uiso 1 1 calc R U . . .
C6 C -0.0068(7) -0.0289(7) 0.6788(2) 0.0572(13) Uani 1 1 d . . . . .
H6A H -0.0333 0.0259 0.6402 0.086 Uiso 1 1 calc R U . . .
H6B H -0.1142 -0.0442 0.7034 0.086 Uiso 1 1 calc R U . . .
H6C H 0.0718 -0.1364 0.6752 0.086 Uiso 1 1 calc R U . . .
C7 C 0.3937(6) 0.2962(7) 0.56081(18) 0.0513(11) Uani 1 1 d . . . . .
H7A H 0.3406 0.4154 0.5545 0.062 Uiso 1 1 calc R U . . .
H7B H 0.3076 0.2342 0.5561 0.062 Uiso 1 1 calc R U . . .
C8 C 0.5521(7) 0.2564(8) 0.5179(2) 0.0666(15) Uani 1 1 d . . . . .
H8A H 0.5214 0.2909 0.4783 0.100 Uiso 1 1 calc R U . . .
H8B H 0.6003 0.1373 0.5232 0.100 Uiso 1 1 calc R U . . .
H8C H 0.6383 0.3147 0.5240 0.100 Uiso 1 1 calc R U . . .
C9 C 0.6851(4) 0.4912(4) 0.65626(13) 0.0205(6) Uani 1 1 d . . . . .
H9 H 0.7067 0.3745 0.6594 0.025 Uiso 1 1 calc R U . . .
C10 C 0.7670(4) 0.5761(4) 0.60876(13) 0.0206(6) Uani 1 1 d . . . . .
C11 C 0.7338(4) 0.7471(4) 0.60405(14) 0.0257(7) Uani 1 1 d . . . . .
H11 H 0.7875 0.8089 0.5718 0.031 Uiso 1 1 calc R U . . .
C12 C 0.6212(5) 0.8258(4) 0.64713(15) 0.0282(7) Uani 1 1 d . . . . .
H12 H 0.5967 0.9425 0.6449 0.034 Uiso 1 1 calc R U . . .
C13 C 0.5449(4) 0.7323(4) 0.69354(14) 0.0237(7) Uani 1 1 d . . . . .
H13 H 0.4681 0.7867 0.7231 0.028 Uiso 1 1 calc R U . . .
C14 C 0.8853(4) 0.4823(4) 0.56571(13) 0.0224(7) Uani 1 1 d . . . . .
H14 H 0.9179 0.3656 0.5736 0.027 Uiso 1 1 calc R U . . .
C15 C 0.6071(4) 0.2397(4) 0.86746(13) 0.0203(6) Uani 1 1 d . . . . .
H15 H 0.4985 0.2090 0.8732 0.024 Uiso 1 1 calc R U . . .
C16 C 0.7173(4) 0.1802(4) 0.91003(13) 0.0211(6) Uani 1 1 d . . . . .
C17 C 0.8778(4) 0.2221(4) 0.90024(15) 0.0257(7) Uani 1 1 d . . . . .
H17 H 0.9567 0.1840 0.9282 0.031 Uiso 1 1 calc R U . . .
C18 C 0.9216(4) 0.3202(4) 0.84916(16) 0.0288(7) Uani 1 1 d . . . . .
H18 H 1.0317 0.3482 0.8413 0.035 Uiso 1 1 calc R U . . .
C19 C 0.8039(4) 0.3761(4) 0.81013(14) 0.0240(7) Uani 1 1 d . . . . .
H19 H 0.8339 0.4445 0.7755 0.029 Uiso 1 1 calc R U . . .
C20 C 0.6654(4) 0.0785(4) 0.96354(14) 0.0228(7) Uani 1 1 d . . . . .
H20 H 0.7445 0.0345 0.9912 0.027 Uiso 1 1 calc R U . . .

loop_
_atom_site_aniso_label
_atom_site_aniso_U_11
_atom_site_aniso_U_22
_atom_site_aniso_U_33
_atom_site_aniso_U_23
_atom_site_aniso_U_13
_atom_site_aniso_U_12
Zn 0.0210(2) 0.0230(2) 0.0107(2) -0.00213(16) 0.00060(15) -0.00384(16)
S1 0.0184(4) 0.0295(4) 0.0161(4) -0.0065(3) -0.0004(3) -0.0037(3)
S2 0.0327(5) 0.0354(5) 0.0285(5) -0.0164(4) -0.0030(4) 0.0045(4)
S3 0.0443(5) 0.0251(4) 0.0241(4) -0.0042(3) -0.0101(4) -0.0062(4)
S4 0.0400(5) 0.0547(6) 0.0393(6) -0.0156(5) -0.0204(4) 0.0121(5)
P1 0.0218(4) 0.0253(4) 0.0145(4) -0.0062(3) -0.0005(3) -0.0024(3)
P2 0.0467(6) 0.0351(5) 0.0242(5) -0.0014(4) -0.0135(4) -0.0172(4)
O1 0.0245(11) 0.0305(12) 0.0164(11) -0.0057(9) -0.0022(9) -0.0084(9)
O2 0.0232(11) 0.0312(12) 0.0148(11) -0.0023(9) 0.0000(9) -0.0033(9)
O3 0.0514(18) 0.0539(18) 0.0431(17) -0.0104(14) -0.0063(14) -0.0202(14)
O4 0.0494(16) 0.0406(15) 0.0287(14) -0.0052(11) -0.0125(12) 0.0000(12)
N1 0.0203(13) 0.0253(14) 0.0118(12) -0.0025(10) -0.0008(10) -0.0027(10)
N2 0.0230(13) 0.0311(14) 0.0121(13) -0.0040(11) 0.0029(10) -0.0036(11)
N3 0.0218(13) 0.0216(13) 0.0145(12) -0.0032(10) 0.0008(10) -0.0040(10)
N4 0.0307(15) 0.0264(14) 0.0132(13) 0.0007(11) -0.0038(11) -0.0071(11)
C1 0.037(2) 0.052(2) 0.0241(18) -0.0102(16) -0.0066(15) -0.0200(18)
C2 0.0271(18) 0.0313(18) 0.037(2) -0.0063(15) -0.0070(15) -0.0077(14)
C3 0.0327(18) 0.039(2) 0.0137(15) -0.0018(14) 0.0011(13) -0.0078(15)
C4 0.0282(18) 0.037(2) 0.0234(17) -0.0025(15) 0.0045(14) -0.0059(15)
C5 0.048(3) 0.067(3) 0.050(3) -0.009(2) 0.000(2) -0.028(2)
C6 0.060(3) 0.064(3) 0.058(3) -0.007(2) -0.001(2) -0.039(3)
C7 0.055(3) 0.068(3) 0.029(2) -0.005(2) -0.0121(19) -0.006(2)
C8 0.068(3) 0.100(4) 0.030(2) -0.006(3) -0.009(2) -0.014(3)
C9 0.0219(15) 0.0233(16) 0.0138(14) -0.0016(12) -0.0010(12) -0.0018(12)
C10 0.0188(15) 0.0295(17) 0.0121(14) -0.0035(12) -0.0009(12) -0.0029(12)
C11 0.0303(17) 0.0288(17) 0.0164(16) 0.0010(13) 0.0005(13) -0.0085(14)
C12 0.0352(19) 0.0237(17) 0.0229(17) -0.0031(13) 0.0041(14) -0.0062(14)
C13 0.0261(16) 0.0262(16) 0.0169(15) -0.0052(13) 0.0013(13) -0.0030(13)
C14 0.0221(15) 0.0275(16) 0.0161(15) -0.0045(13) 0.0001(12) -0.0032(13)
C15 0.0218(15) 0.0231(16) 0.0155(15) -0.0029(12) -0.0011(12) -0.0046(12)
C16 0.0259(16) 0.0201(15) 0.0176(15) -0.0034(12) -0.0052(12) -0.0034(12)
C17 0.0272(17) 0.0243(16) 0.0258(17) -0.0015(13) -0.0091(14) -0.0038(13)
C18 0.0221(16) 0.0300(18) 0.0340(19) 0.0010(15) -0.0044(14) -0.0082(14)
C19 0.0263(16) 0.0242(16) 0.0204(16) -0.0012(13) 0.0011(13) -0.0069(13)
C20 0.0283(17) 0.0243(16) 0.0167(15) -0.0014(12) -0.0078(13) -0.0049(13)

loop_
_atom_type_symbol
_atom_type_description
_atom_type_scat_dispersion_real
_atom_type_scat_dispersion_imag
_atom_type_scat_source
C C 0.0181 0.0091 'International Tables Vol C Tables 4.2.6.8 and 6.1.1.4'
H H 0.0000 0.0000 'International Tables Vol C Tables 4.2.6.8 and 6.1.1.4'
N N 0.0311 0.0180 'International Tables Vol C Tables 4.2.6.8 and 6.1.1.4'
O O 0.0492 0.0322 'International Tables Vol C Tables 4.2.6.8 and 6.1.1.4'
P P 0.2955 0.4335 'International Tables Vol C Tables 4.2.6.8 and 6.1.1.4'
S S 0.3331 0.5567 'International Tables Vol C Tables 4.2.6.8 and 6.1.1.4'
Zn Zn -1.5491 0.6778 'International Tables Vol C Tables 4.2.6.8 and 6.1.1.4'

loop_
_geom_angle_atom_site_label_1
_geom_angle_atom_site_label_2
_geom_angle_atom_site_label_3
_geom_angle
_geom_angle_site_symmetry_1
_geom_angle_site_symmetry_3
N1 Zn N3 102.73(10) . .
N1 Zn S1 109.07(8) . .
N3 Zn S1 113.34(7) . .
N1 Zn S3 111.40(8) . .
N3 Zn S3 96.82(8) . .
S1 Zn S3 121.49(4) . .
P1 S1 Zn 102.93(4) . .
P2 S3 Zn 99.23(4) . .
O1 P1 O2 98.94(12) . .
O1 P1 S2 116.38(10) . .
O2 P1 S2 112.47(9) . .
O1 P1 S1 102.93(9) . .
O2 P1 S1 111.43(10) . .
S2 P1 S1 113.50(5) . .
O3 P2 O4 96.18(16) . .
O3 P2 S4 117.23(13) . .
O4 P2 S4 114.37(12) . .
O3 P2 S3 105.88(13) . .
O4 P2 S3 102.76(11) . .
S4 P2 S3 117.49(6) . .
C1 O1 P1 120.1(2) . .
C3 O2 P1 123.6(2) . .
C5 O3 P2 120.7(3) . .
C7 O4 P2 119.2(3) . .
C9 N1 C13 118.7(3) . .
C9 N1 Zn 119.8(2) . .
C13 N1 Zn 121.5(2) . .
C14 N2 N2 111.1(3) . 2_766
C15 N3 C19 118.3(3) . .
C15 N3 Zn 116.8(2) . .
C19 N3 Zn 124.7(2) . .
C20 N4 N4 111.9(3) . 2_657
O1 C1 C2 108.8(3) . .
O1 C1 H1A 109.9 . .
C2 C1 H1A 109.9 . .
O1 C1 H1B 109.9 . .
C2 C1 H1B 109.9 . .
H1A C1 H1B 108.3 . .
C1 C2 H2A 109.5 . .
C1 C2 H2B 109.5 . .
H2A C2 H2B 109.5 . .
C1 C2 H2C 109.5 . .
H2A C2 H2C 109.5 . .
H2B C2 H2C 109.5 . .
O2 C3 C4 112.2(3) . .
O2 C3 H3A 109.2 . .
C4 C3 H3A 109.2 . .
O2 C3 H3B 109.2 . .
C4 C3 H3B 109.2 . .
H3A C3 H3B 107.9 . .
C3 C4 H4A 109.5 . .
C3 C4 H4B 109.5 . .
H4A C4 H4B 109.5 . .
C3 C4 H4C 109.5 . .
H4A C4 H4C 109.5 . .
H4B C4 H4C 109.5 . .
O3 C5 C6 109.3(4) . .
O3 C5 H5A 109.8 . .
C6 C5 H5A 109.8 . .
O3 C5 H5B 109.8 . .
C6 C5 H5B 109.8 . .
H5A C5 H5B 108.3 . .
C5 C6 H6A 109.5 . .
C5 C6 H6B 109.5 . .
H6A C6 H6B 109.5 . .
C5 C6 H6C 109.5 . .
H6A C6 H6C 109.5 . .
H6B C6 H6C 109.5 . .
O4 C7 C8 107.9(4) . .
O4 C7 H7A 110.1 . .
C8 C7 H7A 110.1 . .
O4 C7 H7B 110.1 . .
C8 C7 H7B 110.1 . .
H7A C7 H7B 108.4 . .
C7 C8 H8A 109.5 . .
C7 C8 H8B 109.5 . .
H8A C8 H8B 109.5 . .
C7 C8 H8C 109.5 . .
H8A C8 H8C 109.5 . .
H8B C8 H8C 109.5 . .
N1 C9 C10 122.5(3) . .
N1 C9 H9 118.7 . .
C10 C9 H9 118.7 . .
C9 C10 C11 118.5(3) . .
C9 C10 C14 118.7(3) . .
C11 C10 C14 122.8(3) . .
C12 C11 C10 118.9(3) . .
C12 C11 H11 120.5 . .
C10 C11 H11 120.5 . .
C11 C12 C13 119.2(3) . .
C11 C12 H12 120.4 . .
C13 C12 H12 120.4 . .
N1 C13 C12 122.2(3) . .
N1 C13 H13 118.9 . .
C12 C13 H13 118.9 . .
N2 C14 C10 120.3(3) . .
N2 C14 H14 119.8 . .
C10 C14 H14 119.8 . .
N3 C15 C16 123.1(3) . .
N3 C15 H15 118.5 . .
C16 C15 H15 118.5 . .
C17 C16 C15 117.8(3) . .
C17 C16 C20 120.9(3) . .
C15 C16 C20 121.3(3) . .
C18 C17 C16 119.2(3) . .
C18 C17 H17 120.4 . .
C16 C17 H17 120.4 . .
C19 C18 C17 119.1(3) . .
C19 C18 H18 120.4 . .
C17 C18 H18 120.4 . .
N3 C19 C18 122.5(3) . .
N3 C19 H19 118.8 . .
C18 C19 H19 118.8 . .
N4 C20 C16 119.9(3) . .
N4 C20 H20 120.0 . .
C16 C20 H20 120.0 . .

loop_
_geom_bond_atom_site_label_1
_geom_bond_atom_site_label_2
_geom_bond_distance
_geom_bond_site_symmetry_2
Zn N1 2.050(3) .
Zn N3 2.067(3) .
Zn S1 2.2896(8) .
Zn S3 2.3243(9) .
S1 P1 2.0208(11) .
S2 P1 1.9418(11) .
S3 P2 2.0021(13) .
S4 P2 1.9265(14) .
P1 O1 1.589(2) .
P1 O2 1.601(2) .
P2 O3 1.597(3) .
P2 O4 1.604(3) .
O1 C1 1.457(4) .
O2 C3 1.452(4) .
O3 C5 1.434(5) .
O4 C7 1.442(5) .
N1 C9 1.347(4) .
N1 C13 1.339(4) .
N2 C14 1.278(4) .
N2 N2 1.414(5) 2_766
N3 C15 1.333(4) .
N3 C19 1.349(4) .
N4 C20 1.278(4) .
N4 N4 1.405(5) 2_657
C1 C2 1.490(5) .
C1 H1A 0.9900 .
C1 H1B 0.9900 .
C2 H2A 0.9800 .
C2 H2B 0.9800 .
C2 H2C 0.9800 .
C3 C4 1.501(5) .
C3 H3A 0.9900 .
C3 H3B 0.9900 .
C4 H4A 0.9800 .
C4 H4B 0.9800 .
C4 H4C 0.9800 .
C5 C6 1.483(6) .
C5 H5A 0.9900 .
C5 H5B 0.9900 .
C6 H6A 0.9800 .
C6 H6B 0.9800 .
C6 H6C 0.9800 .
C7 C8 1.495(7) .
C7 H7A 0.9900 .
C7 H7B 0.9900 .
C8 H8A 0.9800 .
C8 H8B 0.9800 .
C8 H8C 0.9800 .
C9 C10 1.384(4) .
C9 H9 0.9500 .
C10 C11 1.391(5) .
C10 C14 1.464(4) .
C11 C12 1.386(5) .
C11 H11 0.9500 .
C12 C13 1.385(5) .
C12 H12 0.9500 .
C13 H13 0.9500 .
C14 H14 0.9500 .
C15 C16 1.393(4) .
C15 H15 0.9500 .
C16 C17 1.389(5) .
C16 C20 1.461(4) .
C17 C18 1.387(5) .
C17 H17 0.9500 .
C18 C19 1.370(5) .
C18 H18 0.9500 .
C19 H19 0.9500 .
C20 H20 0.9500 .

loop_
_geom_torsion_atom_site_label_1
_geom_torsion_atom_site_label_2
_geom_torsion_atom_site_label_3
_geom_torsion_atom_site_label_4
_geom_torsion
_geom_torsion_site_symmetry_1
_geom_torsion_site_symmetry_2
_geom_torsion_site_symmetry_3
_geom_torsion_site_symmetry_4
O2 P1 O1 C1 -61.6(3) . . . .
S2 P1 O1 C1 59.0(3) . . . .
S1 P1 O1 C1 -176.2(2) . . . .
O1 P1 O2 C3 158.4(2) . . . .
S2 P1 O2 C3 34.9(3) . . . .
S1 P1 O2 C3 -93.8(2) . . . .
O4 P2 O3 C5 178.3(3) . . . .
S4 P2 O3 C5 -60.2(4) . . . .
S3 P2 O3 C5 73.2(3) . . . .
O3 P2 O4 C7 70.3(3) . . . .
S4 P2 O4 C7 -53.4(3) . . . .
S3 P2 O4 C7 178.1(3) . . . .
P1 O1 C1 C2 -171.0(2) . . . .
P1 O2 C3 C4 75.9(3) . . . .
P2 O3 C5 C6 163.3(3) . . . .
P2 O4 C7 C8 -175.7(3) . . . .
C13 N1 C9 C10 0.2(5) . . . .
Zn N1 C9 C10 178.4(2) . . . .
N1 C9 C10 C11 -0.5(5) . . . .
N1 C9 C10 C14 179.3(3) . . . .
C9 C10 C11 C12 0.4(5) . . . .
C14 C10 C11 C12 -179.4(3) . . . .
C10 C11 C12 C13 -0.1(5) . . . .
C9 N1 C13 C12 0.1(5) . . . .
Zn N1 C13 C12 -178.0(3) . . . .
C11 C12 C13 N1 -0.2(5) . . . .
N2 N2 C14 C10 -179.6(3) 2_766 . . .
C9 C10 C14 N2 170.5(3) . . . .
C11 C10 C14 N2 -9.7(5) . . . .
C19 N3 C15 C16 2.3(5) . . . .
Zn N3 C15 C16 -173.5(2) . . . .
N3 C15 C16 C17 -1.9(5) . . . .
N3 C15 C16 C20 177.5(3) . . . .
C15 C16 C17 C18 0.0(5) . . . .
C20 C16 C17 C18 -179.4(3) . . . .
C16 C17 C18 C19 1.3(5) . . . .
C15 N3 C19 C18 -0.9(5) . . . .
Zn N3 C19 C18 174.6(3) . . . .
C17 C18 C19 N3 -0.9(5) . . . .
N4 N4 C20 C16 -179.2(3) 2_657 . . .
C17 C16 C20 N4 176.2(3) . . . .
C15 C16 C20 N4 -3.2(5) . . . .
